data_7248968
loop_
_publ_author_name
'Pr\;etka, Dominika'
'Marcinkowski, Dawid'
'Siwiak, Agnieszka'
'Kubicki, Maciej'
'Consiglio, Giuseppe'
'Patroniak, Violetta'
'Gorczy\'nski, Adam'

_publ_section_title
;
 Crystal engineering of monometallic lanthanide(iii) supramolecular
 systems within the N3-tridentate hydrazone Schiff-base ligand
;
_journal_issue 31
_journal_name_full CrystEngComm
_journal_page_first 4167
_journal_page_last 4180
_journal_paper_doi 10.1039/D4CE00450G
_journal_volume 26
_journal_year 2024
_chemical_formula_moiety 'C12 H17 N8 Nd O10, C2 H3 N'
_chemical_formula_sum 'C14 H20 N9 Nd O10'
_chemical_formula_weight 618.63
_space_group_crystal_system triclinic
_space_group_IT_number 2
_space_group_name_Hall '-P 1'
_space_group_name_H-M_alt 'P -1'
_atom_sites_solution_hydrogens mixed
_audit_creation_method SHELXL-2014/7
_audit_update_record
;
2015-11-06 deposited with the CCDC.	2024-07-03 downloaded from the CCDC.
;
_cell_angle_alpha 110.119(5)
_cell_angle_beta 107.600(5)
_cell_angle_gamma 92.758(5)
_cell_formula_units_Z 2
_cell_length_a 8.3168(5)
_cell_length_b 11.3880(6)
_cell_length_c 13.4939(8)
_cell_measurement_reflns_used 4331
_cell_measurement_temperature 295(2)
_cell_measurement_theta_max 26.4476
_cell_measurement_theta_min 3.3406
_cell_volume 1127.23(13)
_computing_cell_refinement 'CrysAlis Pro (Agilent Technologies (2011))'
_computing_data_collection 'CrysAlis Pro (Agilent Technologies (2011))'
_computing_data_reduction 'CrysAlis Pro (Agilent Technologies (2011))'
_computing_molecular_graphics 'Mercury (MacRae et al., 2009)'
_computing_publication_material 'SHELXL-2013 (Sheldrick, 2013)'
_computing_structure_refinement 'SHELXL-2013 (Sheldrick, 2013)'
_computing_structure_solution 'SIR92 (Altomare et al., 1993)'
_diffrn_ambient_temperature 295(2)
_diffrn_detector 'CCD plate'
_diffrn_detector_area_resol_mean 16.1544
_diffrn_detector_type Eos
_diffrn_measured_fraction_theta_full 0.996
_diffrn_measured_fraction_theta_max 0.910
_diffrn_measurement_device 'four-circle diffractometer'
_diffrn_measurement_device_type 'Xcalibur, Eos'
_diffrn_measurement_method \w-scan
_diffrn_radiation_monochromator graphite
_diffrn_radiation_type 'Mo K\a'
_diffrn_radiation_wavelength 0.71073
_diffrn_reflns_av_R_equivalents 0.0119
_diffrn_reflns_av_unetI/netI 0.0199
_diffrn_reflns_Laue_measured_fraction_full 0.996
_diffrn_reflns_Laue_measured_fraction_max 0.910
_diffrn_reflns_limit_h_max 10
_diffrn_reflns_limit_h_min -7
_diffrn_reflns_limit_k_max 14
_diffrn_reflns_limit_k_min -13
_diffrn_reflns_limit_l_max 15
_diffrn_reflns_limit_l_min -16
_diffrn_reflns_number 7629
_diffrn_reflns_point_group_measured_fraction_full 0.996
_diffrn_reflns_point_group_measured_fraction_max 0.910
_diffrn_reflns_theta_full 25.000
_diffrn_reflns_theta_max 26.505
_diffrn_reflns_theta_min 3.347
_exptl_absorpt_coefficient_mu 2.373
_exptl_absorpt_correction_T_max 1.00000
_exptl_absorpt_correction_T_min 0.55231
_exptl_absorpt_correction_type multi-scan
_exptl_absorpt_process_details
;
CrysAlisPro, Agilent Technologies,
Version 1.171.36.21t (release 14-08-2012 CrysAlis171 .NET)
(compiled Aug 14 2012,18:12:40)
Empirical absorption correction using spherical harmonics,
 implemented in SCALE3 ABSPACK scaling algorithm.
;
_exptl_crystal_colour colourless
_exptl_crystal_density_diffrn 1.823
_exptl_crystal_description plate
_exptl_crystal_F_000 614
_exptl_crystal_size_max 0.2
_exptl_crystal_size_mid 0.18
_exptl_crystal_size_min 0.08
_refine_diff_density_max 0.468
_refine_diff_density_min -0.446
_refine_diff_density_rms 0.062
_refine_ls_extinction_method none
_refine_ls_goodness_of_fit_ref 1.083
_refine_ls_hydrogen_treatment mixed
_refine_ls_matrix_type full
_refine_ls_number_parameters 315
_refine_ls_number_reflns 4261
_refine_ls_number_restraints 0
_refine_ls_restrained_S_all 1.083
_refine_ls_R_factor_all 0.0166
_refine_ls_R_factor_gt 0.0156
_refine_ls_shift/su_max 0.003
_refine_ls_shift/su_mean 0.000
_refine_ls_structure_factor_coef Fsqd
_refine_ls_weighting_details 'w=1/[\s^2^(Fo^2^)+(0.0170P)^2^+0.5393P] where P=(Fo^2^+2Fc^2^)/3'
_refine_ls_weighting_scheme calc
_refine_ls_wR_factor_gt 0.0380
_refine_ls_wR_factor_ref 0.0384
_reflns_Friedel_coverage 0.000
_reflns_number_gt 4103
_reflns_number_total 4261
_reflns_threshold_expression 'I > 2\s(I)'
_cod_data_source_file d4ce00450g2.cif
_cod_data_source_block 14
_cod_depositor_comments 'Adding full bibliography for 7248946--7248974.cif.'
_cod_original_cell_volume 1127.23(12)
_cod_database_code 7248968
_shelx_shelxl_version_number 2014/7
_shelx_space_group_comment
;
The symmetry employed for this shelxl refinement is uniquely defined
by the following loop, which should always be used as a source of
symmetry information in preference to the above space-group names.
They are only intended as comments.
;

loop_
_space_group_symop_operation_xyz
'x, y, z'
'-x, -y, -z'

loop_
_atom_site_label
_atom_site_type_symbol
_atom_site_fract_x
_atom_site_fract_y
_atom_site_fract_z
_atom_site_U_iso_or_equiv
_atom_site_adp_type
_atom_site_occupancy
_atom_site_site_symmetry_order
_atom_site_calc_flag
_atom_site_refinement_flags_posn
_atom_site_refinement_flags_adp
_atom_site_refinement_flags_occupancy
_atom_site_disorder_assembly
_atom_site_disorder_group
Nd1 Nd 0.31148(2) 0.34292(2) 0.74460(2) 0.01353(4) Uani 1 1 d . . . . .
N1A N 0.0338(2) 0.43598(15) 0.68516(15) 0.0183(4) Uani 1 1 d . . . . .
C2A C -0.0269(3) 0.5063(2) 0.76478(19) 0.0227(4) Uani 1 1 d . . . . .
H2A H 0.0386 0.5269 0.8397 0.027 Uiso 1 1 calc R U . . .
C3A C -0.1799(3) 0.5489(2) 0.74092(19) 0.0254(5) Uani 1 1 d . . . . .
H3A H -0.2190 0.5952 0.7980 0.030 Uiso 1 1 calc R U . . .
C4A C -0.2746(3) 0.5208(2) 0.6293(2) 0.0254(5) Uani 1 1 d . . . . .
H4A H -0.3775 0.5505 0.6108 0.030 Uiso 1 1 calc R U . . .
C5A C -0.2177(3) 0.4496(2) 0.54613(19) 0.0218(4) Uani 1 1 d . . . . .
H5A H -0.2800 0.4311 0.4710 0.026 Uiso 1 1 calc R U . . .
C6A C -0.0628(2) 0.40522(18) 0.57713(18) 0.0168(4) Uani 1 1 d . . . . .
N7A N -0.0035(2) 0.32808(16) 0.49595(14) 0.0191(4) Uani 1 1 d . . . . .
C71A C -0.1036(3) 0.2759(2) 0.37655(18) 0.0233(5) Uani 1 1 d . . . . .
H71C H -0.0599 0.3211 0.3392 0.035 Uiso 1 1 calc R U . . .
H71B H -0.2211 0.2844 0.3665 0.035 Uiso 1 1 calc R U . . .
H71A H -0.0956 0.1877 0.3453 0.035 Uiso 1 1 calc R U . . .
N8A N 0.1566(2) 0.30141(15) 0.53264(14) 0.0159(3) Uani 1 1 d . . . . .
C9A C 0.2269(3) 0.24139(18) 0.46066(17) 0.0172(4) Uani 1 1 d . . . . .
H9A H 0.1716 0.2160 0.3837 0.021 Uiso 1 1 calc R U . . .
C10A C 0.3966(3) 0.21615(18) 0.50695(18) 0.0181(4) Uani 1 1 d . . . . .
N11A N 0.4846(2) 0.14525(16) 0.44482(15) 0.0200(4) Uani 1 1 d . . . . .
C11A C 0.4276(3) 0.0822(2) 0.32299(19) 0.0298(5) Uani 1 1 d . . . . .
H11C H 0.3123 0.0379 0.2960 0.045 Uiso 1 1 calc R U . . .
H11B H 0.5013 0.0228 0.3027 0.045 Uiso 1 1 calc R U . . .
H11A H 0.4316 0.1443 0.2901 0.045 Uiso 1 1 calc R U . . .
C12A C 0.6362(3) 0.1411(2) 0.51892(19) 0.0214(4) Uani 1 1 d . . . . .
H12A H 0.7232 0.0995 0.5014 0.026 Uiso 1 1 calc R U . . .
C13A C 0.6348(3) 0.20976(19) 0.62341(19) 0.0219(4) Uani 1 1 d . . . . .
H13A H 0.7227 0.2230 0.6901 0.026 Uiso 1 1 calc R U . . .
N14A N 0.4849(2) 0.25636(16) 0.61586(15) 0.0195(4) Uani 1 1 d . . . . .
N1B N 0.6565(2) 0.32765(18) 0.89377(15) 0.0261(4) Uani 1 1 d . . . . .
O11B O 0.5408(2) 0.23104(14) 0.84101(13) 0.0296(4) Uani 1 1 d . . . . .
O12B O 0.61315(18) 0.43190(14) 0.88723(13) 0.0252(3) Uani 1 1 d . . . . .
O13B O 0.8016(2) 0.32380(18) 0.94766(15) 0.0428(5) Uani 1 1 d . . . . .
N1C N 0.4086(2) 0.62144(16) 0.80450(16) 0.0217(4) Uani 1 1 d . . . . .
O11C O 0.40369(18) 0.53735(13) 0.71169(12) 0.0219(3) Uani 1 1 d . . . . .
O12C O 0.36536(19) 0.58237(13) 0.87149(12) 0.0236(3) Uani 1 1 d . . . . .
O13C O 0.4525(2) 0.73397(14) 0.82665(15) 0.0381(4) Uani 1 1 d . . . . .
N1D N 0.0849(2) 0.09157(16) 0.64961(16) 0.0238(4) Uani 1 1 d . . . . .
O11D O 0.2416(2) 0.09975(14) 0.66165(16) 0.0344(4) Uani 1 1 d . . . . .
O12D O 0.03129(18) 0.19459(13) 0.68405(13) 0.0258(3) Uani 1 1 d . . . . .
O13D O -0.0118(2) -0.01031(16) 0.60645(19) 0.0509(5) Uani 1 1 d . . . . .
O1E O 0.2498(2) 0.36135(16) 0.91518(14) 0.0249(3) Uani 1 1 d . . . . .
H1E H 0.285(3) 0.418(2) 0.965(2) 0.027(8) Uiso 1 1 d . . . . .
C1E C 0.1960(3) 0.2609(3) 0.9454(2) 0.0391(6) Uani 1 1 d . . . . .
H1E3 H 0.1446 0.1859 0.8790 0.059 Uiso 1 1 calc R U . . .
H1E2 H 0.1141 0.2860 0.9825 0.059 Uiso 1 1 calc R U . . .
H1E1 H 0.2934 0.2436 0.9951 0.059 Uiso 1 1 calc R U . . .
N1F N -0.0233(4) -0.1098(3) 0.8442(3) 0.0820(10) Uani 1 1 d . . . . .
C2F C 0.1038(4) -0.0869(3) 0.9131(3) 0.0479(7) Uani 1 1 d . . . . .
C3F C 0.2682(4) -0.0580(3) 1.0007(3) 0.0606(9) Uani 1 1 d . . . . .
H3F3 H 0.3510 -0.0951 0.9686 0.091 Uiso 1 1 calc R U . . .
H3F2 H 0.2592 -0.0920 1.0551 0.091 Uiso 1 1 calc R U . . .
H3F1 H 0.3037 0.0323 1.0364 0.091 Uiso 1 1 calc R U . . .

loop_
_atom_site_aniso_label
_atom_site_aniso_U_11
_atom_site_aniso_U_22
_atom_site_aniso_U_33
_atom_site_aniso_U_23
_atom_site_aniso_U_13
_atom_site_aniso_U_12
Nd1 0.01251(6) 0.01404(6) 0.01174(6) 0.00358(4) 0.00242(4) 0.00226(4)
N1A 0.0173(8) 0.0183(8) 0.0222(10) 0.0090(7) 0.0085(8) 0.0049(7)
C2A 0.0224(11) 0.0255(11) 0.0211(11) 0.0089(9) 0.0087(9) 0.0042(9)
C3A 0.0243(11) 0.0296(12) 0.0277(12) 0.0104(10) 0.0160(10) 0.0101(9)
C4A 0.0214(11) 0.0295(12) 0.0333(13) 0.0162(10) 0.0145(10) 0.0100(9)
C5A 0.0174(10) 0.0256(11) 0.0247(12) 0.0128(9) 0.0062(9) 0.0049(8)
C6A 0.0140(9) 0.0162(9) 0.0224(11) 0.0103(8) 0.0060(9) 0.0016(8)
N7A 0.0147(8) 0.0247(9) 0.0156(9) 0.0071(7) 0.0026(7) 0.0056(7)
C71A 0.0194(10) 0.0267(11) 0.0179(11) 0.0058(9) 0.0010(9) 0.0052(9)
N8A 0.0141(8) 0.0158(8) 0.0179(9) 0.0081(7) 0.0034(7) 0.0028(6)
C9A 0.0204(10) 0.0149(9) 0.0135(10) 0.0038(8) 0.0043(8) 0.0003(8)
C10A 0.0194(10) 0.0142(9) 0.0223(11) 0.0059(8) 0.0102(9) 0.0037(8)
N11A 0.0212(9) 0.0193(9) 0.0206(10) 0.0065(7) 0.0095(8) 0.0056(7)
C11A 0.0346(13) 0.0316(12) 0.0213(12) 0.0045(10) 0.0119(11) 0.0124(10)
C12A 0.0155(10) 0.0229(10) 0.0288(12) 0.0103(9) 0.0105(9) 0.0072(8)
C13A 0.0162(10) 0.0243(11) 0.0250(12) 0.0094(9) 0.0065(9) 0.0049(8)
N14A 0.0173(8) 0.0202(9) 0.0192(9) 0.0049(7) 0.0065(7) 0.0032(7)
N1B 0.0215(10) 0.0369(11) 0.0162(9) 0.0056(8) 0.0053(8) 0.0112(8)
O11B 0.0308(9) 0.0250(8) 0.0243(9) 0.0064(7) 0.0003(7) 0.0080(7)
O12B 0.0208(7) 0.0268(8) 0.0221(8) 0.0075(7) 0.0012(7) 0.0021(6)
O13B 0.0219(9) 0.0606(12) 0.0336(10) 0.0108(9) -0.0010(8) 0.0192(8)
N1C 0.0165(9) 0.0196(9) 0.0259(10) 0.0093(8) 0.0020(8) 0.0030(7)
O11C 0.0230(8) 0.0229(7) 0.0203(8) 0.0079(6) 0.0085(7) 0.0034(6)
O12C 0.0279(8) 0.0230(8) 0.0197(8) 0.0065(6) 0.0097(7) 0.0039(6)
O13C 0.0476(10) 0.0174(8) 0.0403(11) 0.0108(8) 0.0040(9) -0.0033(7)
N1D 0.0229(9) 0.0174(9) 0.0259(10) 0.0081(8) 0.0017(8) 0.0003(7)
O11D 0.0225(8) 0.0208(8) 0.0518(12) 0.0059(8) 0.0102(8) 0.0056(6)
O12D 0.0184(7) 0.0203(8) 0.0343(9) 0.0076(7) 0.0062(7) 0.0023(6)
O13D 0.0366(10) 0.0209(9) 0.0774(15) 0.0139(9) 0.0027(10) -0.0091(8)
O1E 0.0330(9) 0.0232(8) 0.0145(8) 0.0043(7) 0.0071(7) -0.0024(7)
C1E 0.0432(15) 0.0445(15) 0.0310(14) 0.0200(12) 0.0100(12) -0.0070(12)
N1F 0.075(2) 0.099(2) 0.0421(17) -0.0006(17) 0.0058(17) 0.0380(19)
C2F 0.0581(19) 0.0476(17) 0.0351(16) 0.0088(14) 0.0177(16) 0.0212(15)
C3F 0.0548(19) 0.059(2) 0.059(2) 0.0180(17) 0.0106(17) 0.0184(16)

loop_
_atom_type_symbol
_atom_type_description
_atom_type_scat_dispersion_real
_atom_type_scat_dispersion_imag
_atom_type_scat_source
C C 0.0033 0.0016 'International Tables Vol C Tables 4.2.6.8 and 6.1.1.4'
H H 0.0000 0.0000 'International Tables Vol C Tables 4.2.6.8 and 6.1.1.4'
N N 0.0061 0.0033 'International Tables Vol C Tables 4.2.6.8 and 6.1.1.4'
O O 0.0106 0.0060 'International Tables Vol C Tables 4.2.6.8 and 6.1.1.4'
Nd Nd -0.1943 3.0179 'International Tables Vol C Tables 4.2.6.8 and 6.1.1.4'

loop_
_geom_angle_atom_site_label_1
_geom_angle_atom_site_label_2
_geom_angle_atom_site_label_3
_geom_angle
_geom_angle_site_symmetry_1
_geom_angle_site_symmetry_3
_geom_angle_publ_flag
O1E Nd1 O11C 121.38(5) . . ?
O1E Nd1 O12D 72.88(5) . . ?
O11C Nd1 O12D 135.76(5) . . ?
O1E Nd1 O12B 81.11(5) . . ?
O11C Nd1 O12B 75.78(5) . . ?
O12D Nd1 O12B 146.78(5) . . ?
O1E Nd1 N14A 148.68(5) . . ?
O11C Nd1 N14A 78.00(5) . . ?
O12D Nd1 N14A 111.87(5) . . ?
O12B Nd1 N14A 80.65(5) . . ?
O1E Nd1 O11D 93.81(6) . . ?
O11C Nd1 O11D 144.80(5) . . ?
O12D Nd1 O11D 49.60(5) . . ?
O12B Nd1 O11D 113.83(5) . . ?
N14A Nd1 O11D 70.88(5) . . ?
O1E Nd1 O12C 71.55(5) . . ?
O11C Nd1 O12C 49.85(5) . . ?
O12D Nd1 O12C 123.23(5) . . ?
O12B Nd1 O12C 64.41(5) . . ?
N14A Nd1 O12C 121.57(5) . . ?
O11D Nd1 O12C 165.35(5) . . ?
O1E Nd1 N1A 87.19(5) . . ?
O11C Nd1 N1A 74.29(5) . . ?
O12D Nd1 N1A 64.33(5) . . ?
O12B Nd1 N1A 135.50(5) . . ?
N14A Nd1 N1A 123.35(5) . . ?
O11D Nd1 N1A 109.67(5) . . ?
O12C Nd1 N1A 71.14(5) . . ?
O1E Nd1 O11B 76.56(5) . . ?
O11C Nd1 O11B 120.17(5) . . ?
O12D Nd1 O11B 103.54(5) . . ?
O12B Nd1 O11B 49.28(5) . . ?
N14A Nd1 O11B 72.24(5) . . ?
O11D Nd1 O11B 65.26(5) . . ?
O12C Nd1 O11B 109.31(5) . . ?
N1A Nd1 O11B 162.32(5) . . ?
O1E Nd1 N8A 141.10(5) . . ?
O11C Nd1 N8A 72.54(5) . . ?
O12D Nd1 N8A 73.86(5) . . ?
O12B Nd1 N8A 136.75(5) . . ?
N14A Nd1 N8A 64.63(5) . . ?
O11D Nd1 N8A 79.44(5) . . ?
O12C Nd1 N8A 112.16(5) . . ?
N1A Nd1 N8A 60.28(5) . . ?
O11B Nd1 N8A 131.13(5) . . ?
O1E Nd1 N1D 83.42(6) . . ?
O11C Nd1 N1D 146.96(5) . . ?
O12D Nd1 N1D 24.82(5) . . ?
O12B Nd1 N1D 133.59(5) . . ?
N14A Nd1 N1D 91.03(5) . . ?
O11D Nd1 N1D 24.80(5) . . ?
O12C Nd1 N1D 146.89(5) . . ?
N1A Nd1 N1D 86.68(5) . . ?
O11B Nd1 N1D 84.60(5) . . ?
N8A Nd1 N1D 74.59(5) . . ?
O1E Nd1 N1C 96.46(5) . . ?
O11C Nd1 N1C 24.95(5) . . ?
O12D Nd1 N1C 134.62(5) . . ?
O12B Nd1 N1C 67.63(5) . . ?
N14A Nd1 N1C 99.82(5) . . ?
O11D Nd1 N1C 169.73(6) . . ?
O12C Nd1 N1C 24.91(5) . . ?
N1A Nd1 N1C 71.32(5) . . ?
O11B Nd1 N1C 116.91(5) . . ?
N8A Nd1 N1C 92.72(5) . . ?
N1D Nd1 N1C 157.96(5) . . ?
C6A N1A C2A 117.86(17) . . ?
C6A N1A Nd1 122.40(13) . . ?
C2A N1A Nd1 119.31(14) . . ?
N1A C2A C3A 123.4(2) . . ?
N1A C2A H2A 118.3 . . ?
C3A C2A H2A 118.3 . . ?
C2A C3A C4A 118.0(2) . . ?
C2A C3A H3A 121.0 . . ?
C4A C3A H3A 121.0 . . ?
C5A C4A C3A 120.4(2) . . ?
C5A C4A H4A 119.8 . . ?
C3A C4A H4A 119.8 . . ?
C4A C5A C6A 118.3(2) . . ?
C4A C5A H5A 120.9 . . ?
C6A C5A H5A 120.9 . . ?
N1A C6A N7A 117.52(17) . . ?
N1A C6A C5A 121.98(19) . . ?
N7A C6A C5A 120.50(19) . . ?
N8A N7A C6A 116.68(16) . . ?
N8A N7A C71A 120.02(16) . . ?
C6A N7A C71A 123.30(16) . . ?
N7A C71A H71C 109.5 . . ?
N7A C71A H71B 109.5 . . ?
H71C C71A H71B 109.5 . . ?
N7A C71A H71A 109.5 . . ?
H71C C71A H71A 109.5 . . ?
H71B C71A H71A 109.5 . . ?
C9A N8A N7A 119.79(17) . . ?
C9A N8A Nd1 118.49(13) . . ?
N7A N8A Nd1 121.27(12) . . ?
N8A C9A C10A 116.08(18) . . ?
N8A C9A H9A 122.0 . . ?
C10A C9A H9A 122.0 . . ?
N14A C10A N11A 111.11(17) . . ?
N14A C10A C9A 124.34(18) . . ?
N11A C10A C9A 124.52(19) . . ?
C10A N11A C12A 106.73(18) . . ?
C10A N11A C11A 127.12(18) . . ?
C12A N11A C11A 126.13(18) . . ?
N11A C11A H11C 109.5 . . ?
N11A C11A H11B 109.5 . . ?
H11C C11A H11B 109.5 . . ?
N11A C11A H11A 109.5 . . ?
H11C C11A H11A 109.5 . . ?
H11B C11A H11A 109.5 . . ?
C13A C12A N11A 106.59(18) . . ?
C13A C12A H12A 126.7 . . ?
N11A C12A H12A 126.7 . . ?
C12A C13A N14A 109.92(19) . . ?
C12A C13A H13A 125.0 . . ?
N14A C13A H13A 125.0 . . ?
C10A N14A C13A 105.65(17) . . ?
C10A N14A Nd1 114.82(12) . . ?
C13A N14A Nd1 137.23(14) . . ?
O13B N1B O11B 122.9(2) . . ?
O13B N1B O12B 121.2(2) . . ?
O11B N1B O12B 115.92(17) . . ?
N1B O11B Nd1 96.09(11) . . ?
N1B O12B Nd1 98.37(12) . . ?
O13C N1C O12C 122.12(19) . . ?
O13C N1C O11C 121.10(19) . . ?
O12C N1C O11C 116.79(16) . . ?
O13C N1C Nd1 177.49(15) . . ?
O12C N1C Nd1 60.01(9) . . ?
O11C N1C Nd1 56.80(9) . . ?
N1C O11C Nd1 98.25(11) . . ?
N1C O12C Nd1 95.08(11) . . ?
O13D N1D O11D 122.29(18) . . ?
O13D N1D O12D 121.17(19) . . ?
O11D N1D O12D 116.54(16) . . ?
O13D N1D Nd1 177.08(16) . . ?
O11D N1D Nd1 58.77(10) . . ?
O12D N1D Nd1 57.83(9) . . ?
N1D O11D Nd1 96.42(11) . . ?
N1D O12D Nd1 97.35(11) . . ?
C1E O1E Nd1 127.87(15) . . ?
C1E O1E H1E 108(2) . . ?
Nd1 O1E H1E 121(2) . . ?
O1E C1E H1E3 109.5 . . ?
O1E C1E H1E2 109.5 . . ?
H1E3 C1E H1E2 109.5 . . ?
O1E C1E H1E1 109.5 . . ?
H1E3 C1E H1E1 109.5 . . ?
H1E2 C1E H1E1 109.5 . . ?
N1F C2F C3F 179.3(4) . . ?
C2F C3F H3F3 109.5 . . ?
C2F C3F H3F2 109.5 . . ?
H3F3 C3F H3F2 109.5 . . ?
C2F C3F H3F1 109.5 . . ?
H3F3 C3F H3F1 109.5 . . ?
H3F2 C3F H3F1 109.5 . . ?

loop_
_geom_bond_atom_site_label_1
_geom_bond_atom_site_label_2
_geom_bond_distance
_geom_bond_site_symmetry_2
_geom_bond_publ_flag
Nd1 O1E 2.4491(16) . ?
Nd1 O11C 2.5311(14) . ?
Nd1 O12D 2.5439(14) . ?
Nd1 O12B 2.5533(15) . ?
Nd1 N14A 2.5580(17) . ?
Nd1 O11D 2.5649(15) . ?
Nd1 O12C 2.6028(15) . ?
Nd1 N1A 2.6076(16) . ?
Nd1 O11B 2.6126(15) . ?
Nd1 N8A 2.6165(17) . ?
Nd1 N1D 2.9805(17) . ?
Nd1 N1C 2.9934(17) . ?
N1A C6A 1.344(3) . ?
N1A C2A 1.351(3) . ?
C2A C3A 1.370(3) . ?
C2A H2A 0.9300 . ?
C3A C4A 1.385(3) . ?
C3A H3A 0.9300 . ?
C4A C5A 1.368(3) . ?
C4A H4A 0.9300 . ?
C5A C6A 1.404(3) . ?
C5A H5A 0.9300 . ?
C6A N7A 1.386(3) . ?
N7A N8A 1.362(2) . ?
N7A C71A 1.458(3) . ?
C71A H71C 0.9600 . ?
C71A H71B 0.9600 . ?
C71A H71A 0.9600 . ?
N8A C9A 1.295(3) . ?
C9A C10A 1.447(3) . ?
C9A H9A 0.9300 . ?
C10A N14A 1.327(3) . ?
C10A N11A 1.361(3) . ?
N11A C12A 1.366(3) . ?
N11A C11A 1.458(3) . ?
C11A H11C 0.9600 . ?
C11A H11B 0.9600 . ?
C11A H11A 0.9600 . ?
C12A C13A 1.361(3) . ?
C12A H12A 0.9300 . ?
C13A N14A 1.367(3) . ?
C13A H13A 0.9300 . ?
N1B O13B 1.218(2) . ?
N1B O11B 1.261(2) . ?
N1B O12B 1.281(2) . ?
N1C O13C 1.221(2) . ?
N1C O12C 1.266(2) . ?
N1C O11C 1.276(2) . ?
N1D O13D 1.222(2) . ?
N1D O11D 1.258(2) . ?
N1D O12D 1.262(2) . ?
O1E C1E 1.434(3) . ?
O1E H1E 0.72(3) . ?
C1E H1E3 0.9600 . ?
C1E H1E2 0.9600 . ?
C1E H1E1 0.9600 . ?
N1F C2F 1.123(4) . ?
C2F C3F 1.445(4) . ?
C3F H3F3 0.9600 . ?
C3F H3F2 0.9600 . ?
C3F H3F1 0.9600 . ?

loop_
_geom_torsion_atom_site_label_1
_geom_torsion_atom_site_label_2
_geom_torsion_atom_site_label_3
_geom_torsion_atom_site_label_4
_geom_torsion
_geom_torsion_site_symmetry_1
_geom_torsion_site_symmetry_2
_geom_torsion_site_symmetry_3
_geom_torsion_site_symmetry_4
_geom_torsion_publ_flag
C6A N1A C2A C3A -0.9(3) . . . . ?
Nd1 N1A C2A C3A -173.60(16) . . . . ?
N1A C2A C3A C4A -1.7(3) . . . . ?
C2A C3A C4A C5A 1.7(3) . . . . ?
C3A C4A C5A C6A 0.7(3) . . . . ?
C2A N1A C6A N7A -177.03(17) . . . . ?
Nd1 N1A C6A N7A -4.6(2) . . . . ?
C2A N1A C6A C5A 3.5(3) . . . . ?
Nd1 N1A C6A C5A 175.96(14) . . . . ?
C4A C5A C6A N1A -3.4(3) . . . . ?
C4A C5A C6A N7A 177.13(18) . . . . ?
N1A C6A N7A N8A -6.9(2) . . . . ?
C5A C6A N7A N8A 172.58(17) . . . . ?
N1A C6A N7A C71A 172.92(18) . . . . ?
C5A C6A N7A C71A -7.6(3) . . . . ?
C6A N7A N8A C9A -172.64(17) . . . . ?
C71A N7A N8A C9A 7.5(3) . . . . ?
C6A N7A N8A Nd1 15.2(2) . . . . ?
C71A N7A N8A Nd1 -164.58(13) . . . . ?
N7A N8A C9A C10A -179.51(16) . . . . ?
Nd1 N8A C9A C10A -7.2(2) . . . . ?
N8A C9A C10A N14A -3.9(3) . . . . ?
N8A C9A C10A N11A 174.19(17) . . . . ?
N14A C10A N11A C12A -0.1(2) . . . . ?
C9A C10A N11A C12A -178.41(18) . . . . ?
N14A C10A N11A C11A 178.21(19) . . . . ?
C9A C10A N11A C11A -0.1(3) . . . . ?
C10A N11A C12A C13A -0.1(2) . . . . ?
C11A N11A C12A C13A -178.37(19) . . . . ?
N11A C12A C13A N14A 0.2(2) . . . . ?
N11A C10A N14A C13A 0.2(2) . . . . ?
C9A C10A N14A C13A 178.52(18) . . . . ?
N11A C10A N14A Nd1 -165.61(12) . . . . ?
C9A C10A N14A Nd1 12.7(2) . . . . ?
C12A C13A N14A C10A -0.2(2) . . . . ?
C12A C13A N14A Nd1 160.62(15) . . . . ?
O13B N1B O11B Nd1 -173.95(19) . . . . ?
O12B N1B O11B Nd1 5.71(18) . . . . ?
O13B N1B O12B Nd1 173.80(18) . . . . ?
O11B N1B O12B Nd1 -5.87(19) . . . . ?
O13C N1C O11C Nd1 178.37(16) . . . . ?
O12C N1C O11C Nd1 -1.85(17) . . . . ?
O13C N1C O12C Nd1 -178.43(17) . . . . ?
O11C N1C O12C Nd1 1.78(17) . . . . ?
O13D N1D O11D Nd1 176.8(2) . . . . ?
O12D N1D O11D Nd1 -2.86(19) . . . . ?
O13D N1D O12D Nd1 -176.77(19) . . . . ?
O11D N1D O12D Nd1 2.9(2) . . . . ?
